data_2015543
loop_
_publ_author_name
'K. Anitha'
'S. Athimoolam'
'S. Natarajan'

_publ_section_title
;
 <small>L</small>-Prolinium picrate and 2-methylpyridinium picrate
;
_journal_coeditor_code DN3021
_journal_issue 9
_journal_name_full 'Acta Crystallographica Section C'
_journal_page_first o567
_journal_page_last o570
_journal_paper_doi 10.1107/S0108270106029209
_journal_volume 62
_journal_year 2006
_chemical_formula_iupac 'C6 H8 N + , C6 H2 N3 O7 -'
_chemical_formula_moiety 'C6 H8 N + , C6 H2 N3 O7 -'
_chemical_formula_sum 'C12 H10 N4 O7'
_chemical_formula_weight 322.24
_chemical_name_common '2-methylpyridinium picrate'
_chemical_name_systematic
;
2-methylpyridinium picrate
;
_space_group_IT_number 2
_symmetry_cell_setting triclinic
_symmetry_space_group_name_Hall '-P 1'
_symmetry_space_group_name_H-M 'P -1'
_atom_sites_solution_hydrogens geom
_atom_sites_solution_primary direct
_atom_sites_solution_secondary difmap
_audit_creation_method SHELXL97
_cell_angle_alpha 85.428(5)
_cell_angle_beta 82.863(5)
_cell_angle_gamma 79.726(4)
_cell_formula_units_Z 4
_cell_length_a 8.211(3)
_cell_length_b 11.806(4)
_cell_length_c 14.388(4)
_cell_measurement_reflns_used 25
_cell_measurement_temperature 293(2)
_cell_measurement_theta_max 13.97
_cell_measurement_theta_min 10.49
_cell_volume 1359.4(8)
_computing_cell_refinement 'CAD-4 EXPRESS'
_computing_data_collection 'CAD-4 EXPRESS (Enraf--Nonius, 1994)'
_computing_data_reduction 'XCAD4 (Harms & Wocadlo, 1995)'
_computing_molecular_graphics
;
ORTEP 3 for Windows (Farrugia, 1997), PLATON (Spek, 2003) and
MERCURY (Version 1.4.1; Macrae <i>et al.</i>,  2006)
;
_computing_publication_material SHELXTL/PC
_computing_structure_refinement SHELXTL/PC
_computing_structure_solution 'SHELXTL/PC (Bruker, 2000)'
_diffrn_ambient_temperature 293(2)
_diffrn_measured_fraction_theta_full 1.000
_diffrn_measured_fraction_theta_max 1.000
_diffrn_measurement_device_type 'Nonius MACH3 sealed tube'
_diffrn_measurement_method \w/2\q
_diffrn_radiation_monochromator graphite
_diffrn_radiation_source 'fine-focus sealed tube'
_diffrn_radiation_type MoK\a
_diffrn_radiation_wavelength 0.71069
_diffrn_reflns_av_R_equivalents 0.0153
_diffrn_reflns_av_sigmaI/netI 0.0271
_diffrn_reflns_limit_h_max 9
_diffrn_reflns_limit_h_min -1
_diffrn_reflns_limit_k_max 14
_diffrn_reflns_limit_k_min -13
_diffrn_reflns_limit_l_max 17
_diffrn_reflns_limit_l_min -17
_diffrn_reflns_number 5848
_diffrn_reflns_theta_full 25
_diffrn_reflns_theta_max 24.97
_diffrn_reflns_theta_min 2.20
_diffrn_standards_decay_% 0
_diffrn_standards_interval_time 60
_diffrn_standards_number 3
_exptl_absorpt_coefficient_mu 0.132
_exptl_absorpt_correction_T_max 0.980
_exptl_absorpt_correction_T_min 0.970
_exptl_absorpt_correction_type psi-scan
_exptl_absorpt_process_details '(North <i>et al.</i>,  1968)'
_exptl_crystal_colour yellow
_exptl_crystal_density_diffrn 1.575
_exptl_crystal_density_meas 1.57
_exptl_crystal_density_method 'flotation using a liquid mixture of xylene and carbon tetrachloride'
_exptl_crystal_description block
_exptl_crystal_F_000 664
_exptl_crystal_size_max 0.25
_exptl_crystal_size_mid 0.2
_exptl_crystal_size_min 0.15
_refine_diff_density_max 0.324
_refine_diff_density_min -0.266
_refine_ls_extinction_method none
_refine_ls_goodness_of_fit_ref 1.038
_refine_ls_hydrogen_treatment constr
_refine_ls_matrix_type full
_refine_ls_number_parameters 426
_refine_ls_number_reflns 4762
_refine_ls_number_restraints 3
_refine_ls_restrained_S_all 1.039
_refine_ls_R_factor_all 0.0727
_refine_ls_R_factor_gt 0.0424
_refine_ls_shift/su_max 0.000
_refine_ls_shift/su_mean 0.000
_refine_ls_structure_factor_coef Fsqd
_refine_ls_weighting_details 'calc w = 1/[\s^2^(Fo^2^)+(0.0564P)^2^+0.5564P] where P=(Fo^2^+2Fc^2^)/3'
_refine_ls_weighting_scheme calc
_refine_ls_wR_factor_gt 0.1090
_refine_ls_wR_factor_ref 0.1238
_reflns_number_gt 3255
_reflns_number_total 4762
_reflns_threshold_expression I>2\s(I)
_cod_data_source_file dn3021.cif
_cod_data_source_block II
_cod_original_sg_symbol_H-M P-1
_cod_database_code 2015543
_cod_database_fobs_code 2015543

loop_
_symmetry_equiv_pos_as_xyz
'x, y, z'
-x,-y,-z

loop_
_atom_site_type_symbol
_atom_site_label
_atom_site_fract_x
_atom_site_fract_y
_atom_site_fract_z
_atom_site_U_iso_or_equiv
_atom_site_adp_type
_atom_site_calc_flag
_atom_site_refinement_flags
_atom_site_occupancy
N N11 0.0555(2) 0.16222(16) 0.47838(15) 0.0456(5) Uani d . 1
H H11 -0.0174 0.2122 0.4526 0.055 Uiso calc R 1
C C12 0.0662(3) 0.1673(2) 0.5690(2) 0.0525(6) Uani d . 1
H H12 -0.0034 0.2248 0.6024 0.063 Uiso calc R 1
C C13 0.1770(4) 0.0900(2) 0.6135(2) 0.0617(7) Uani d . 1
H H13 0.1856 0.0944 0.6769 0.074 Uiso calc R 1
C C14 0.2757(4) 0.0056(2) 0.5634(3) 0.0673(8) Uani d . 1
H H14 0.3510 -0.0496 0.5929 0.081 Uiso calc R 1
C C15 0.2646(3) 0.0018(2) 0.4707(2) 0.0637(8) Uani d . 1
H H15 0.3327 -0.0561 0.4370 0.076 Uiso calc R 1
C C16 0.1523(3) 0.0835(2) 0.42510(19) 0.0495(6) Uani d . 1
C C17 0.1331(5) 0.0904(3) 0.3243(2) 0.0834(10) Uani d . 1
H H17A 0.0179 0.1151 0.3156 0.125 Uiso calc R 1
H H17B 0.1713 0.0159 0.2997 0.125 Uiso calc R 1
H H17C 0.1977 0.1447 0.2919 0.125 Uiso calc R 1
N N21 0.5579(2) 0.15320(15) 0.02808(15) 0.0448(5) Uani d . 1
H H21 0.4770 0.1973 0.0580 0.054 Uiso calc R 1
C C22 0.5970(3) 0.1786(2) -0.06285(19) 0.0509(6) Uani d . 1
H H22 0.5380 0.2436 -0.0919 0.061 Uiso calc R 1
C C23 0.7219(3) 0.1108(2) -0.1136(2) 0.0557(7) Uani d . 1
H H23 0.7509 0.1289 -0.1769 0.067 Uiso calc R 1
C C24 0.8044(3) 0.0144(2) -0.0686(2) 0.0601(7) Uani d . 1
H H24 0.8885 -0.0348 -0.1020 0.072 Uiso calc R 1
C C25 0.7638(3) -0.0094(2) 0.0244(2) 0.0551(7) Uani d . 1
H H25 0.8208 -0.0745 0.0542 0.066 Uiso calc R 1
C C26 0.6387(3) 0.06220(19) 0.07506(18) 0.0451(6) Uani d . 1
C C27 0.5891(4) 0.0470(3) 0.1772(2) 0.0691(8) Uani d . 1
H H27A 0.6613 0.0801 0.2107 0.104 Uiso calc R 1
H H27B 0.5977 -0.0337 0.1952 0.104 Uiso calc R 1
H H27C 0.4762 0.0848 0.1918 0.104 Uiso calc R 1
O O31 0.26158(19) 0.26093(13) 0.10363(13) 0.0509(4) Uani d . 1
O O32 -0.0606(3) 0.24090(17) 0.03931(16) 0.0750(6) Uani d . 1
O O33 -0.1624(4) 0.2549(2) 0.18142(17) 0.1059(9) Uani d . 1
O O34 -0.2623(2) 0.70981(16) 0.14801(16) 0.0689(6) Uani d . 1
O O35 -0.0467(2) 0.77191(15) 0.18087(14) 0.0626(5) Uani d . 1
O O36 0.4826(2) 0.53746(15) 0.14666(14) 0.0609(5) Uani d . 1
O O37 0.5224(2) 0.38072(16) 0.07610(17) 0.0736(6) Uani d . 1
N N31 -0.0786(2) 0.28612(17) 0.11263(17) 0.0482(5) Uani d . 1
N N32 -0.1139(3) 0.69502(17) 0.15822(15) 0.0472(5) Uani d . 1
N N33 0.4295(2) 0.45950(17) 0.11523(14) 0.0448(5) Uani d . 1
C C31 0.1830(3) 0.36127(18) 0.11291(16) 0.0385(5) Uani d . 1
C C32 0.0035(3) 0.38540(18) 0.11985(16) 0.0378(5) Uani d . 1
C C33 -0.0943(3) 0.48951(19) 0.13400(16) 0.0407(5) Uani d . 1
H H33 -0.2097 0.4983 0.1373 0.049 Uiso calc R 1
C C34 -0.0160(3) 0.58273(18) 0.14340(16) 0.0400(5) Uani d . 1
C C35 0.1546(3) 0.56928(19) 0.13908(16) 0.0400(5) Uani d . 1
H H35 0.2047 0.6319 0.1473 0.048 Uiso calc R 1
C C36 0.2512(3) 0.46385(18) 0.12263(16) 0.0376(5) Uani d . 1
O O41 -0.2188(2) 0.28144(13) 0.41520(13) 0.0549(5) Uani d . 1
O O42 -0.6001(4) 0.2878(2) 0.31333(18) 0.1024(9) Uani d . 1
O O43 -0.5605(3) 0.24710(17) 0.45615(17) 0.0802(7) Uani d . 1
O O44 -0.7095(2) 0.72988(16) 0.32174(16) 0.0715(6) Uani d . 1
O O45 -0.4888(2) 0.80333(14) 0.32766(14) 0.0625(5) Uani d . 1
O O46 0.0213(2) 0.56425(17) 0.3695(2) 0.0883(8) Uani d D 1
O O47 0.0416(6) 0.3939(4) 0.4240(3) 0.0793(14) Uani d PD 0.71
O O471 0.0475(12) 0.3818(8) 0.3708(6) 0.058(2) Uani d PD 0.29
N N41 -0.5474(2) 0.30597(17) 0.38478(17) 0.0500(5) Uani d . 1
N N42 -0.5624(3) 0.72029(17) 0.33411(15) 0.0487(5) Uani d . 1
N N43 -0.0402(2) 0.47909(17) 0.38919(15) 0.0499(5) Uani d D 1
C C41 -0.2903(3) 0.38214(18) 0.39647(16) 0.0384(5) Uani d . 1
C C42 -0.4640(3) 0.40615(18) 0.38166(16) 0.0377(5) Uani d . 1
C C43 -0.5534(3) 0.51179(19) 0.36168(16) 0.0405(5) Uani d . 1
H H43 -0.6651 0.5206 0.3522 0.049 Uiso calc R 1
C C44 -0.4718(3) 0.60678(18) 0.35587(16) 0.0398(5) Uani d . 1
C C45 -0.3061(3) 0.59369(18) 0.36621(16) 0.0405(5) Uani d . 1
H H45 -0.2537 0.6579 0.3608 0.049 Uiso calc R 1
C C46 -0.2166(3) 0.48558(18) 0.38464(16) 0.0389(5) Uani d . 1

loop_
_atom_site_aniso_label
_atom_site_aniso_U_11
_atom_site_aniso_U_22
_atom_site_aniso_U_33
_atom_site_aniso_U_12
_atom_site_aniso_U_13
_atom_site_aniso_U_23
N11 0.0345(11) 0.0340(10) 0.0670(14) -0.0017(8) -0.0094(9) 0.0011(9)
C12 0.0461(15) 0.0418(14) 0.0685(18) -0.0048(12) -0.0005(12) -0.0117(12)
C13 0.0624(18) 0.0546(16) 0.0719(19) -0.0135(14) -0.0211(15) 0.0028(14)
C14 0.0538(17) 0.0448(15) 0.103(3) -0.0008(13) -0.0277(17) 0.0061(16)
C15 0.0442(16) 0.0369(14) 0.106(3) 0.0022(12) 0.0056(15) -0.0197(14)
C16 0.0427(14) 0.0407(13) 0.0663(17) -0.0139(11) 0.0033(12) -0.0096(12)
C17 0.094(3) 0.093(2) 0.071(2) -0.040(2) 0.0044(18) -0.0146(17)
N21 0.0339(10) 0.0341(10) 0.0650(14) -0.0004(8) -0.0059(9) -0.0066(9)
C22 0.0486(15) 0.0397(13) 0.0650(17) -0.0039(11) -0.0191(13) 0.0042(12)
C23 0.0591(17) 0.0494(15) 0.0593(16) -0.0105(13) -0.0052(13) -0.0071(12)
C24 0.0523(16) 0.0470(15) 0.078(2) -0.0003(13) 0.0013(14) -0.0159(14)
C25 0.0461(15) 0.0324(12) 0.085(2) 0.0053(11) -0.0183(14) -0.0011(12)
C26 0.0399(13) 0.0343(12) 0.0631(16) -0.0085(10) -0.0114(11) -0.0006(11)
C27 0.075(2) 0.0675(19) 0.0670(19) -0.0209(16) -0.0092(15) 0.0049(14)
O31 0.0355(9) 0.0335(9) 0.0811(12) 0.0008(7) -0.0040(8) -0.0073(8)
O32 0.0802(15) 0.0612(12) 0.0909(15) -0.0254(11) -0.0022(12) -0.0310(11)
O33 0.137(2) 0.122(2) 0.0800(16) -0.095(2) -0.0008(15) 0.0086(14)
O34 0.0368(11) 0.0501(11) 0.1154(17) 0.0070(8) -0.0119(10) -0.0058(10)
O35 0.0562(11) 0.0395(10) 0.0928(14) -0.0023(9) -0.0109(10) -0.0184(9)
O36 0.0381(10) 0.0553(11) 0.0949(15) -0.0128(8) -0.0143(9) -0.0178(10)
O37 0.0334(10) 0.0583(12) 0.1290(18) -0.0033(9) 0.0053(10) -0.0371(12)
N31 0.0386(11) 0.0417(11) 0.0666(14) -0.0105(9) -0.0124(10) 0.0012(11)
N32 0.0384(12) 0.0376(11) 0.0624(13) 0.0008(9) -0.0031(9) -0.0038(9)
N33 0.0308(10) 0.0424(11) 0.0617(13) -0.0056(9) -0.0055(9) -0.0060(9)
C31 0.0334(12) 0.0357(12) 0.0455(13) -0.0034(10) -0.0044(10) -0.0024(9)
C32 0.0325(12) 0.0347(12) 0.0475(13) -0.0082(9) -0.0069(10) -0.0013(9)
C33 0.0277(12) 0.0422(13) 0.0512(14) -0.0035(10) -0.0052(10) -0.0007(10)
C34 0.0341(12) 0.0328(11) 0.0511(14) 0.0002(9) -0.0049(10) -0.0040(10)
C35 0.0341(12) 0.0350(12) 0.0521(14) -0.0070(9) -0.0068(10) -0.0044(10)
C36 0.0262(11) 0.0390(12) 0.0479(13) -0.0039(9) -0.0066(9) -0.0036(10)
O41 0.0421(10) 0.0350(9) 0.0875(13) -0.0010(7) -0.0201(9) 0.0048(8)
O42 0.131(2) 0.1091(19) 0.0918(17) -0.0722(18) -0.0236(16) -0.0221(14)
O43 0.0923(16) 0.0548(12) 0.1009(17) -0.0361(12) -0.0225(13) 0.0215(12)
O44 0.0405(11) 0.0528(11) 0.1144(17) 0.0066(9) -0.0142(11) 0.0127(11)
O45 0.0605(12) 0.0321(9) 0.0925(14) -0.0063(9) -0.0060(10) 0.0043(9)
O46 0.0420(11) 0.0525(12) 0.174(2) -0.0187(10) -0.0195(13) 0.0079(13)
O47 0.050(2) 0.053(2) 0.141(4) -0.0125(16) -0.048(3) 0.027(3)
O471 0.031(4) 0.055(5) 0.085(6) 0.000(3) -0.013(5) 0.001(5)
N41 0.0405(12) 0.0391(11) 0.0729(15) -0.0104(9) -0.0080(11) -0.0080(11)
N42 0.0432(12) 0.0367(11) 0.0616(13) 0.0016(9) -0.0028(10) 0.0020(9)
N43 0.0359(11) 0.0437(12) 0.0700(14) -0.0073(10) -0.0100(10) 0.0044(10)
C41 0.0365(12) 0.0336(12) 0.0448(13) -0.0034(10) -0.0066(10) -0.0023(9)
C42 0.0354(12) 0.0312(11) 0.0476(13) -0.0082(9) -0.0050(10) -0.0027(9)
C43 0.0313(12) 0.0401(12) 0.0494(14) -0.0031(10) -0.0065(10) -0.0029(10)
C44 0.0376(13) 0.0316(11) 0.0479(13) -0.0009(10) -0.0046(10) 0.0002(9)
C45 0.0380(13) 0.0337(12) 0.0498(14) -0.0086(10) -0.0034(10) -0.0003(10)
C46 0.0299(11) 0.0386(12) 0.0478(13) -0.0053(10) -0.0059(10) 0.0005(10)

loop_
_atom_type_symbol
_atom_type_description
_atom_type_scat_dispersion_real
_atom_type_scat_dispersion_imag
_atom_type_scat_source
C C 0.0033 0.0016 'International Tables Vol C Tables 4.2.6.8 and 6.1.1.4'
H H 0.0000 0.0000 'International Tables Vol C Tables 4.2.6.8 and 6.1.1.4'
N N 0.0061 0.0033 'International Tables Vol C Tables 4.2.6.8 and 6.1.1.4'
O O 0.0106 0.0060 'International Tables Vol C Tables 4.2.6.8 and 6.1.1.4'

loop_
_geom_angle_atom_site_label_1
_geom_angle_atom_site_label_2
_geom_angle_atom_site_label_3
_geom_angle
_geom_angle_publ_flag
C12 N11 C16 123.3(2) y
C12 N11 H11 118.3 ?
C16 N11 H11 118.3 ?
N11 C12 C13 120.9(2) ?
N11 C12 H12 119.6 ?
C13 C12 H12 119.6 ?
C12 C13 C14 118.5(3) ?
C12 C13 H13 120.7 ?
C14 C13 H13 120.7 ?
C15 C14 C13 120.1(3) ?
C15 C14 H14 120.0 ?
C13 C14 H14 120.0 ?
C14 C15 C16 120.9(2) ?
C14 C15 H15 119.6 ?
C16 C15 H15 119.6 ?
N11 C16 C15 116.3(2) ?
N11 C16 C17 118.0(3) ?
C15 C16 C17 125.7(3) ?
C16 C17 H17A 109.5 ?
C16 C17 H17B 109.5 ?
H17A C17 H17B 109.5 ?
C16 C17 H17C 109.5 ?
H17A C17 H17C 109.5 ?
H17B C17 H17C 109.5 ?
C22 N21 C26 123.1(2) y
C22 N21 H21 118.5 ?
C26 N21 H21 118.5 ?
N21 C22 C23 120.8(2) ?
N21 C22 H22 119.6 ?
C23 C22 H22 119.6 ?
C22 C23 C24 117.9(3) ?
C22 C23 H23 121.0 ?
C24 C23 H23 121.0 ?
C25 C24 C23 120.4(2) ?
C25 C24 H24 119.8 ?
C23 C24 H24 119.8 ?
C24 C25 C26 120.7(2) ?
C24 C25 H25 119.7 ?
C26 C25 H25 119.7 ?
N21 C26 C25 117.1(2) ?
N21 C26 C27 117.8(2) ?
C25 C26 C27 125.1(2) ?
C26 C27 H27A 109.5 ?
C26 C27 H27B 109.5 ?
H27A C27 H27B 109.5 ?
C26 C27 H27C 109.5 ?
H27A C27 H27C 109.5 ?
H27B C27 H27C 109.5 ?
O32 N31 O33 123.4(2) ?
O32 N31 C32 119.1(2) ?
O33 N31 C32 117.5(2) ?
O34 N32 O35 122.5(2) ?
O34 N32 C34 118.3(2) ?
O35 N32 C34 119.2(2) ?
O37 N33 O36 121.85(19) ?
O37 N33 C36 119.61(19) ?
O36 N33 C36 118.51(19) ?
O31 C31 C32 121.3(2) ?
O31 C31 C36 127.2(2) ?
C32 C31 C36 111.43(19) ?
C33 C32 C31 126.2(2) ?
C33 C32 N31 118.0(2) ?
C31 C32 N31 115.80(19) ?
C32 C33 C34 117.7(2) ?
C32 C33 H33 121.1 ?
C34 C33 H33 121.1 ?
C35 C34 C33 121.0(2) ?
C35 C34 N32 119.0(2) ?
C33 C34 N32 120.0(2) ?
C36 C35 C34 120.3(2) ?
C36 C35 H35 119.9 ?
C34 C35 H35 119.9 ?
C35 C36 C31 123.3(2) ?
C35 C36 N33 116.17(19) ?
C31 C36 N33 120.50(19) ?
O471 O47 N43 75.6(8) ?
O47 O471 N43 67.7(8) ?
O43 N41 O42 123.7(2) ?
O43 N41 C42 119.5(2) ?
O42 N41 C42 116.9(2) ?
O44 N42 O45 122.7(2) ?
O44 N42 C44 118.5(2) ?
O45 N42 C44 118.9(2) ?
O46 N43 O47 119.3(3) ?
O46 N43 O471 118.5(5) ?
O47 N43 O471 36.7(4) ?
O46 N43 C46 119.2(2) ?
O47 N43 C46 120.9(3) ?
O471 N43 C46 114.5(5) ?
O41 C41 C42 121.2(2) ?
O41 C41 C46 127.1(2) ?
C42 C41 C46 111.68(18) ?
C43 C42 C41 125.9(2) ?
C43 C42 N41 117.9(2) ?
C41 C42 N41 116.10(19) ?
C42 C43 C44 117.7(2) ?
C42 C43 H43 121.2 ?
C44 C43 H43 121.2 ?
C45 C44 C43 121.3(2) ?
C45 C44 N42 119.4(2) ?
C43 C44 N42 119.3(2) ?
C44 C45 C46 120.2(2) ?
C44 C45 H45 119.9 ?
C46 C45 H45 119.9 ?
C45 C46 C41 123.1(2) ?
C45 C46 N43 116.4(2) ?
C41 C46 N43 120.46(19) ?

loop_
_geom_bond_atom_site_label_1
_geom_bond_atom_site_label_2
_geom_bond_distance
_geom_bond_publ_flag
N11 C12 1.324(3) y
N11 C16 1.335(3) y
N11 H11 0.8600 ?
C12 C13 1.350(4) ?
C12 H12 0.9300 ?
C13 C14 1.361(4) ?
C13 H13 0.9300 ?
C14 C15 1.353(4) ?
C14 H14 0.9300 ?
C15 C16 1.394(4) ?
C15 H15 0.9300 ?
C16 C17 1.472(4) ?
C17 H17A 0.9600 ?
C17 H17B 0.9600 ?
C17 H17C 0.9600 ?
N21 C22 1.331(3) ?
N21 C26 1.339(3) ?
N21 H21 0.8600 ?
C22 C23 1.357(4) ?
C22 H22 0.9300 ?
C23 C24 1.374(4) ?
C23 H23 0.9300 ?
C24 C25 1.357(4) ?
C24 H24 0.9300 ?
C25 C26 1.379(4) ?
C25 H25 0.9300 ?
C26 C27 1.480(4) ?
C27 H27A 0.9600 ?
C27 H27B 0.9600 ?
C27 H27C 0.9600 ?
O31 C31 1.252(3) y
O32 N31 1.201(3) ?
O33 N31 1.205(3) ?
O34 N32 1.226(3) ?
O35 N32 1.227(3) ?
O36 N33 1.225(2) ?
O37 N33 1.219(2) ?
N31 C32 1.469(3) ?
N32 C34 1.439(3) ?
N33 C36 1.447(3) ?
C31 C32 1.442(3) ?
C31 C36 1.445(3) ?
C32 C33 1.358(3) ?
C33 C34 1.393(3) ?
C33 H33 0.9300 ?
C34 C35 1.376(3) ?
C35 C36 1.372(3) ?
C35 H35 0.9300 ?
O41 C41 1.253(3) y
O42 N41 1.212(3) ?
O43 N41 1.198(3) ?
O44 N42 1.227(3) ?
O45 N42 1.232(3) ?
O46 N43 1.202(3) ?
O47 O471 0.784(8) ?
O47 N43 1.214(4) ?
O471 N43 1.271(9) ?
N41 C42 1.463(3) ?
N42 C44 1.443(3) ?
N43 C46 1.447(3) ?
C41 C42 1.443(3) ?
C41 C46 1.446(3) ?
C42 C43 1.359(3) ?
C43 C44 1.398(3) ?
C43 H43 0.9300 ?
C44 C45 1.367(3) ?
C45 C46 1.378(3) ?
C45 H45 0.9300 ?

loop_
_geom_hbond_atom_site_label_D
_geom_hbond_atom_site_label_H
_geom_hbond_atom_site_label_A
_geom_hbond_distance_DH
_geom_hbond_distance_HA
_geom_hbond_distance_DA
_geom_hbond_angle_DHA
N11 H11 O41 0.86 1.83 2.656(3) 159.7
N11 H11 O47 0.86 2.28 2.771(5) 116.5
N11 H11 O471 0.86 2.35 2.906(11) 122.6
N21 H21 O31 0.86 1.85 2.680(3) 160.1
N21 H21 O37 0.86 2.30 2.783(3) 115.6
